data_2016027
loop_
_publ_author_name
'Redhammer, G\"unther J.'
'Roth, Georg'
'Amthauer, Georg'

_publ_section_title
;
 Dicalcium heptagermanate Ca~2~Ge~7~O~16~ revised
;
_journal_coeditor_code FA3088
_journal_issue 7
_journal_name_full 'Acta Crystallographica Section C'
_journal_page_first i47
_journal_page_last i50
_journal_paper_doi 10.1107/S010827010702269X
_journal_volume 63
_journal_year 2007
_chemical_formula_iupac 'Ca2 Ge7 O16'
_chemical_formula_moiety 'Ge7 O16, 2(Ca)'
_chemical_formula_sum 'Ca2 Ge7 O16'
_chemical_formula_weight 844.43
_chemical_name_systematic
;
dicalcium heptagermanate
;
_space_group_IT_number 117
_space_group_name_Hall 'P -4 -2ab'
_symmetry_cell_setting tetragonal
_symmetry_space_group_name_Hall 'P -4 -2ab'
_symmetry_space_group_name_H-M 'P -4 b 2'
_audit_creation_method 'WinGX routine CIF_UPDATE'
_cell_angle_alpha 90
_cell_angle_beta 90
_cell_angle_gamma 90
_cell_formula_units_Z 2
_cell_length_a 11.3391(6)
_cell_length_b 11.3391(6)
_cell_length_c 4.6371(2)
_cell_measurement_reflns_used 7055
_cell_measurement_temperature 295(2)
_cell_measurement_theta_max 28.77
_cell_measurement_theta_min 2.54
_cell_volume 596.22(5)
_computing_cell_refinement 'SAINT-Plus (Bruker, 2001)'
_computing_data_collection 'SMART-Plus (Bruker, 2001)'
_computing_data_reduction SAINT-Plus
_computing_molecular_graphics 'Diamond (Version 3.0; Pennington,1999)'
_computing_publication_material 'WinGX (Version 1.70.01; Farrugia 1999)'
_computing_structure_refinement 'SHELXL97 (Sheldrick, 1997)'
_computing_structure_solution 'SHELXS97 (Sheldrick, 1997)'
_diffrn_measured_fraction_theta_full 0.977
_diffrn_measured_fraction_theta_max 0.977
_diffrn_measurement_device '3-circle diffractometer'
_diffrn_measurement_device_type 'Bruker SMART APEX'
_diffrn_measurement_method 'rotation, \w scans at 4 different \f positions'
_diffrn_radiation_type MoK\a
_diffrn_radiation_wavelength 0.71073
_diffrn_reflns_av_R_equivalents 0.0595
_diffrn_reflns_limit_h_max 14
_diffrn_reflns_limit_h_min -14
_diffrn_reflns_limit_k_max 14
_diffrn_reflns_limit_k_min -15
_diffrn_reflns_limit_l_max 6
_diffrn_reflns_limit_l_min -6
_diffrn_reflns_number 7055
_diffrn_reflns_theta_full 28.77
_diffrn_reflns_theta_max 28.77
_diffrn_reflns_theta_min 2.54
_diffrn_standards_decay_% 0
_diffrn_standards_interval_count 0
_diffrn_standards_interval_time 0
_diffrn_standards_number 0
_exptl_absorpt_coefficient_mu 18.369
_exptl_absorpt_correction_T_max 0.28
_exptl_absorpt_correction_T_min 0.19
_exptl_absorpt_correction_type numerical
_exptl_absorpt_process_details 'via equivalents using X-SHAPE (Stoe & Cie 1996)'
_exptl_crystal_colour colourless
_exptl_crystal_density_diffrn 4.703
_exptl_crystal_density_method 'not measured'
_exptl_crystal_description prism
_exptl_crystal_F_000 784
_exptl_crystal_size_max 0.15
_exptl_crystal_size_mid 0.08
_exptl_crystal_size_min 0.07
_refine_diff_density_max 0.725
_refine_diff_density_min -0.809
_refine_ls_abs_structure_details '(Flack, 1983), 296 Friedel pairs'
_refine_ls_abs_structure_Flack 0.03(3)
_refine_ls_extinction_method none
_refine_ls_goodness_of_fit_ref 1.148
_refine_ls_hydrogen_treatment noref
_refine_ls_matrix_type full
_refine_ls_number_parameters 60
_refine_ls_number_reflns 764
_refine_ls_number_restraints 0
_refine_ls_restrained_S_all 1.148
_refine_ls_R_factor_gt 0.0227
_refine_ls_shift/su_max 0
_refine_ls_structure_factor_coef Fsqd
_refine_ls_weighting_details 'calc w=1/[\s^2^(Fo^2^)+(0.0338P)^2^+0.6217P] where P=(Fo^2^+2Fc^2^)/3'
_refine_ls_weighting_scheme calc
_refine_ls_wR_factor_ref 0.0568
_reflns_number_gt 748
_reflns_number_total 764
_reflns_threshold_expression >2sigma(I)
_cod_data_source_file fa3088.cif
_cod_data_source_block I
_cod_database_code 2016027
_cod_database_fobs_code 2016027

loop_
_symmetry_equiv_pos_as_xyz
'x, y, z'
'-x+1/2, y+1/2, z'
'-x, -y, z'
'x+1/2, -y+1/2, z'
'y+1/2, x+1/2, -z'
'-y, x, -z'
'y, -x, -z'
'-y+1/2, -x+1/2, -z'

loop_
_atom_site_type_symbol
_atom_site_label
_atom_site_fract_x
_atom_site_fract_y
_atom_site_fract_z
_atom_site_U_iso_or_equiv
_atom_site_adp_type
_atom_site_calc_flag
_atom_site_refinement_flags
_atom_site_occupancy
Ge Ge1 0.31224(3) 0.43357(3) 0.48963(12) 0.00708(14) Uani d . 1
Ge Ge2 0.13344(3) 0.36656(3) 0 0.00658(15) Uani d S 1
Ge Ge3 0 0.5 0.5 0.00700(18) Uani d S 1
Ca Ca 0.16515(6) 0.66515(6) 1 0.0105(2) Uani d S 1
O O1 0.3594(3) 0.5680(3) 0.3397(7) 0.0116(7) Uani d . 1
O O2 0.2653(3) 0.3302(3) 0.2311(7) 0.0092(6) Uani d . 1
O O3 0.2192(3) 0.4722(3) 0.7748(6) 0.0087(6) Uani d . 1
O O4 0.1160(3) 0.4989(3) 0.2524(6) 0.0082(6) Uani d . 1

loop_
_atom_site_aniso_label
_atom_site_aniso_U_11
_atom_site_aniso_U_22
_atom_site_aniso_U_33
_atom_site_aniso_U_12
_atom_site_aniso_U_13
_atom_site_aniso_U_23
Ge1 0.0075(2) 0.0066(2) 0.0072(2) -0.00045(13) 0.0011(3) -0.0004(2)
Ge2 0.00643(19) 0.00643(19) 0.0069(2) 0.00044(17) 0.0001(2) 0.0001(2)
Ge3 0.0071(2) 0.0071(2) 0.0068(3) 0.0007(2) 0 0
Ca 0.0099(3) 0.0099(3) 0.0116(5) -0.0036(4) 0.0022(6) -0.0022(6)
O1 0.0130(16) 0.0083(15) 0.0133(15) -0.0047(12) 0.0014(12) -0.0004(12)
O2 0.0092(14) 0.0075(13) 0.0108(14) 0.0014(11) -0.0024(12) 0.0009(12)
O3 0.0086(14) 0.0098(14) 0.0078(12) -0.0011(12) 0.0023(12) 0.0003(11)
O4 0.0050(13) 0.0100(14) 0.0097(15) -0.0011(9) 0.0027(11) -0.0008(13)

loop_
_atom_type_symbol
_atom_type_description
_atom_type_scat_dispersion_real
_atom_type_scat_dispersion_imag
_atom_type_scat_source
O O 0.0106 0.006 'International Tables Vol C Tables 4.2.6.8 and 6.1.1.4'
Ca Ca 0.2262 0.3064 'International Tables Vol C Tables 4.2.6.8 and 6.1.1.4'
Ge Ge 0.1547 1.8001 'International Tables Vol C Tables 4.2.6.8 and 6.1.1.4'

loop_
_geom_angle_atom_site_label_1
_geom_angle_atom_site_label_2
_geom_angle_atom_site_label_3
_geom_angle_site_symmetry_1
_geom_angle_site_symmetry_3
_geom_angle
_geom_angle_publ_flag
O3 Ge1 O2 . . 120.03(16) yes
O3 Ge1 O1 . . 105.40(15) yes
O2 Ge1 O1 . . 113.58(14) yes
O3 Ge1 O1 . 6_656 104.00(14) yes
O2 Ge1 O1 . 6_656 102.64(15) yes
O1 Ge1 O1 . 6_656 110.6(2) yes
O3 Ge2 O3 1_554 8_556 170.19(19) ?
O3 Ge2 O2 1_554 . 92.57(14) yes
O3 Ge2 O2 8_556 . 94.44(14) yes
O2 Ge2 O2 . 8 88.67(19) yes
O3 Ge2 O4 1_554 . 83.83(13) yes
O3 Ge2 O4 8_556 . 90.01(13) yes
O2 Ge2 O4 . . 84.58(13) yes
O2 Ge2 O4 8 . 172.94(13) ?
O4 Ge2 O4 . 8 102.24(18) yes
O4 Ge3 O4 5_456 3_565 114.94(19) yes
O4 Ge3 O4 5_456 . 116.3(2) yes
O4 Ge3 O4 3_565 . 97.77(19) yes
O4 Ca O4 5_456 1_556 81.97(16) ?
O4 Ca O2 5_456 2_556 136.07(11) ?
O4 Ca O2 1_556 2_556 121.09(10) ?
O4 Ca O2 5_456 7_566 121.09(10) ?
O4 Ca O2 1_556 7_566 136.07(11) ?
O2 Ca O2 2_556 7_566 70.02(16) ?
O4 Ca O3 5_456 5_457 63.42(10) ?
O4 Ca O3 1_556 5_457 77.01(11) ?
O2 Ca O3 2_556 5_457 84.57(10) ?
O2 Ca O3 7_566 5_457 145.47(10) ?
O4 Ca O3 5_456 . 77.01(11) ?
O4 Ca O3 1_556 . 63.42(10) ?
O2 Ca O3 2_556 . 145.47(10) ?
O2 Ca O3 7_566 . 84.57(10) ?
O3 Ca O3 5_457 . 127.13(14) ?
O4 Ca O1 5_456 5_456 66.26(10) ?
O4 Ca O1 1_556 5_456 143.58(10) ?
O2 Ca O1 2_556 5_456 76.50(10) ?
O2 Ca O1 7_566 5_456 78.30(10) ?
O3 Ca O1 5_457 5_456 73.17(9) ?
O3 Ca O1 . 5_456 121.78(9) ?
O4 Ca O1 5_456 1_556 143.58(10) ?
O4 Ca O1 1_556 1_556 66.26(10) ?
O2 Ca O1 2_556 1_556 78.30(10) ?
O2 Ca O1 7_566 1_556 76.50(10) ?
O3 Ca O1 5_457 1_556 121.78(9) ?
O3 Ca O1 . 1_556 73.17(9) ?
O1 Ca O1 5_456 1_556 149.11(13) ?

loop_
_geom_bond_atom_site_label_1
_geom_bond_atom_site_label_2
_geom_bond_site_symmetry_2
_geom_bond_distance
_geom_bond_publ_flag
Ge1 O3 . 1.747(3) yes
Ge1 O2 . 1.758(3) yes
Ge1 O1 . 1.759(3) yes
Ge1 O1 6_656 1.783(3) yes
Ge2 O3 1_554 1.863(3) yes
Ge2 O2 . 1.886(3) yes
Ge2 O4 . 1.913(3) yes
Ge2 Ca 2_544 3.2297(11) ?
Ge2 Ca 3_564 3.4049(8) ?
Ge3 O4 . 1.746(3) yes
Ge3 Ca 3_564 3.5199(8) ?
Ca O4 5_456 2.288(3) yes
Ca O2 2_556 2.297(3) yes
Ca O3 . 2.500(3) yes
Ca O1 5_456 2.924(3) yes
